data_9005412
loop_
_publ_author_name
'Scordari, F.'
'Schingaro, E.'
'Pedrazzi, G.'

_publ_section_title
;
 Crystal chemistry of melanites from Mt. Vulture (Southern Italy)
 Sample: LC13
;
_journal_name_full 'European Journal of Mineralogy'
_journal_page_first 855
_journal_page_last 869
_journal_volume 11
_journal_year 1999
_chemical_compound_source 'Mt. Vulture, Southern Italy'
_chemical_formula_sum 'Al0.56 Ca2.781 Fe1.411 H0.156 Mg0.06 Mn0.06 O12 Si2.85 Ti0.251'
_chemical_name_mineral Melanite
_space_group_IT_number 230
_symmetry_space_group_name_Hall '-I 4bd 2c 3'
_symmetry_space_group_name_H-M 'I a -3 d'
_cell_angle_alpha 90
_cell_angle_beta 90
_cell_angle_gamma 90
_cell_length_a 12.014
_cell_length_b 12.014
_cell_length_c 12.014
_cell_formula_units_Z 8
_cell_volume 1734.055
_database_code_amcsd 0006797
_exptl_crystal_density_diffrn 3.787
_cod_original_formula_sum 'Ca2.781 Mg.06 Mn.06 Fe1.411 Al.56 Ti.251 Si2.85 O12 H.156'
_cod_database_code 9005412

loop_
_space_group_symop_operation_xyz
x,y,z
1/2+x,1/2+y,1/2+z
z,1/2-x,1/2+y
1/2+z,-x,+y
-y,1/2+z,1/2-x
1/2-y,+z,-x
x,1/2-y,1/2+z
1/2+x,-y,+z
-z,1/2+x,1/2-y
1/2-z,+x,-y
y,1/2-z,1/2+x
1/2+y,-z,+x
-x,1/2+y,1/2-z
1/2-x,+y,-z
3/4+x,1/4-z,3/4-y
1/4+x,3/4-z,1/4-y
3/4-z,1/4+y,3/4+x
1/4-z,3/4+y,1/4+x
3/4+y,1/4-x,3/4-z
1/4+y,3/4-x,1/4-z
3/4-x,1/4+z,3/4+y
1/4-x,3/4+z,1/4+y
3/4+z,1/4-y,3/4-x
1/4+z,3/4-y,1/4-x
3/4-y,1/4+x,3/4+z
1/4-y,3/4+x,1/4+z
1/4+x,1/4+z,1/4+y
3/4+x,3/4+z,3/4+y
1/4-z,1/4-y,1/4-x
3/4-z,3/4-y,3/4-x
1/4+y,1/4+x,1/4+z
3/4+y,3/4+x,3/4+z
1/4-x,1/4-z,1/4-y
3/4-x,3/4-z,3/4-y
1/4+z,1/4+y,1/4+x
3/4+z,3/4+y,3/4+x
1/4-y,1/4-x,1/4-z
3/4-y,3/4-x,3/4-z
1/2+z,x,1/2-y
+z,1/2+x,-y
1/2-y,-z,1/2+x
-y,1/2-z,+x
1/2+x,y,1/2-z
+x,1/2+y,-z
1/2-z,-x,1/2+y
-z,1/2-x,+y
1/2+y,z,1/2-x
+y,1/2+z,-x
1/2-x,-y,1/2+z
-x,1/2-y,+z
1/2-z,1/2+x,y
-z,+x,1/2+y
1/2+y,1/2-z,-x
+y,-z,1/2-x
1/2-x,1/2+y,z
-x,+y,1/2+z
1/2+z,1/2-x,-y
+z,-x,1/2-y
1/2-y,1/2+z,x
-y,+z,1/2+x
1/2+x,1/2-y,-z
+x,-y,1/2-z
3/4-x,3/4+z,1/4-y
1/4-x,1/4+z,3/4-y
3/4+z,3/4-y,1/4+x
1/4+z,1/4-y,3/4+x
3/4-y,3/4+x,1/4-z
1/4-y,1/4+x,3/4-z
3/4+x,3/4-z,1/4+y
1/4+x,1/4-z,3/4+y
3/4-z,3/4+y,1/4-x
1/4-z,1/4+y,3/4-x
3/4+y,3/4-x,1/4+z
1/4+y,1/4-x,3/4+z
1/4-x,3/4-z,3/4+y
3/4-x,1/4-z,1/4+y
1/4+z,3/4+y,3/4-x
3/4+z,1/4+y,1/4-x
1/4-y,3/4-x,3/4+z
3/4-y,1/4-x,1/4+z
1/4+x,3/4+z,3/4-y
3/4+x,1/4+z,1/4-y
1/4-z,3/4-y,3/4+x
3/4-z,1/4-y,1/4+x
1/4+y,3/4+x,3/4-z
3/4+y,1/4+x,1/4-z
-z,-x,-y
1/2-z,1/2-x,1/2-y
y,z,x
1/2+y,1/2+z,1/2+x
-x,-y,-z
1/2-x,1/2-y,1/2-z
z,x,y
1/2+z,1/2+x,1/2+y
-y,-z,-x
1/2-y,1/2-z,1/2-x

loop_
_atom_site_label
_atom_site_fract_x
_atom_site_fract_y
_atom_site_fract_z
_atom_site_occupancy
_atom_site_U_iso_or_equiv
CaX 0.12500 0.00000 0.25000 0.92700 0.00785
MgX 0.12500 0.00000 0.25000 0.02000 0.00785
MnX 0.12500 0.00000 0.25000 0.02000 0.00785
FeX 0.12500 0.00000 0.25000 0.03300 0.00785
AlY 0.00000 0.00000 0.00000 0.28000 0.00608
FeY 0.00000 0.00000 0.00000 0.62000 0.00608
TiY 0.00000 0.00000 0.00000 0.10000 0.00608
SiZ 0.37500 0.00000 0.25000 0.95000 0.00583
FeZ 0.37500 0.00000 0.25000 0.02400 0.00583
TiZ 0.37500 0.00000 0.25000 0.01700 0.00583
O 0.03877 0.04775 0.65407 0.98700 0.00836
O-H 0.03877 0.04775 0.65407 0.01300 0.00836

loop_
_cod_related_entry_id
_cod_related_entry_database
_cod_related_entry_code
1 AMCSD 0006797
